data_2212191
loop_
_publ_author_name
'Yathirajan, H. S.'
'Bindya, S.'
'Sreevidya, T. V.'
'Narayana, B.'
'Bolte, Michael'

_publ_section_title
;
 A second polymorph of carvedilol
;
_journal_coeditor_code HB2253
_journal_issue 2
_journal_name_full 'Acta Crystallographica Section E'
_journal_page_first o542
_journal_page_last o544
_journal_paper_doi 10.1107/S1600536807000414
_journal_volume 63
_journal_year 2007
_chemical_formula_iupac 'C24 H26 N2 O4'
_chemical_formula_moiety 'C24 H26 N2 O4'
_chemical_formula_sum 'C24 H26 N2 O4'
_chemical_formula_weight 406.47
_chemical_name_common
;
carvedilol
;
_chemical_name_systematic
;
1-(9H-carbazol-4-yloxy)-3-[2-(2-methoxyphenoxy)ethylamino]propan-2-ol
;
_space_group_IT_number 14
_symmetry_cell_setting monoclinic
_symmetry_space_group_name_Hall '-P 2ybc'
_symmetry_space_group_name_H-M 'P 1 21/c 1'
_atom_sites_solution_hydrogens difmap
_atom_sites_solution_primary direct
_atom_sites_solution_secondary difmap
_audit_creation_method SHELXL-97
_cell_angle_alpha 90.00
_cell_angle_beta 100.730(7)
_cell_angle_gamma 90.00
_cell_formula_units_Z 4
_cell_length_a 15.5414(14)
_cell_length_b 15.2050(12)
_cell_length_c 9.1174(8)
_cell_measurement_reflns_used 11701
_cell_measurement_temperature 173(2)
_cell_measurement_theta_max 25.6
_cell_measurement_theta_min 3.6
_cell_volume 2116.8(3)
_computing_cell_refinement X-AREA
_computing_data_collection 'X-AREA (Stoe & Cie, 2001)'
_computing_data_reduction X-AREA
_computing_molecular_graphics
;
PLATON (Spek, 2003) and XP in SHELXTL-Plus (Sheldrick, 1991)
;
_computing_publication_material 'PLATON and SHELXL97'
_computing_structure_refinement 'SHELXL97 (Sheldrick, 1997)'
_computing_structure_solution 'SHELXS97 (Sheldrick, 1997)'
_diffrn_ambient_temperature 173(2)
_diffrn_measured_fraction_theta_full 0.997
_diffrn_measured_fraction_theta_max 0.985
_diffrn_measurement_device_type 'Stoe IPDS-II two-circle'
_diffrn_measurement_method \w
_diffrn_radiation_monochromator graphite
_diffrn_radiation_source 'fine-focus sealed tube'
_diffrn_radiation_type MoK\a
_diffrn_radiation_wavelength 0.71073
_diffrn_reflns_av_R_equivalents 0.0344
_diffrn_reflns_av_sigmaI/netI 0.0307
_diffrn_reflns_limit_h_max 17
_diffrn_reflns_limit_h_min -18
_diffrn_reflns_limit_k_max 18
_diffrn_reflns_limit_k_min -18
_diffrn_reflns_limit_l_max 11
_diffrn_reflns_limit_l_min -11
_diffrn_reflns_number 12521
_diffrn_reflns_theta_full 25.00
_diffrn_reflns_theta_max 25.68
_diffrn_reflns_theta_min 3.51
_diffrn_standards_number 0
_exptl_absorpt_coefficient_mu 0.087
_exptl_absorpt_correction_type none
_exptl_crystal_colour colourless
_exptl_crystal_density_diffrn 1.275
_exptl_crystal_density_method 'not measured'
_exptl_crystal_description block
_exptl_crystal_F_000 864
_exptl_crystal_size_max 0.36
_exptl_crystal_size_mid 0.33
_exptl_crystal_size_min 0.32
_refine_diff_density_max 0.286
_refine_diff_density_min -0.207
_refine_ls_extinction_coef 0.0127(14)
_refine_ls_extinction_expression Fc^*^=kFc[1+0.001xFc^2^\l^3^/sin(2\q)]^-1/4^
_refine_ls_extinction_method SHELXL97
_refine_ls_goodness_of_fit_ref 1.029
_refine_ls_hydrogen_treatment mixed
_refine_ls_matrix_type full
_refine_ls_number_parameters 285
_refine_ls_number_reflns 3956
_refine_ls_number_restraints 0
_refine_ls_restrained_S_all 1.029
_refine_ls_R_factor_all 0.0576
_refine_ls_R_factor_gt 0.0403
_refine_ls_shift/su_max 0.000
_refine_ls_shift/su_mean 0.000
_refine_ls_structure_factor_coef Fsqd
_refine_ls_weighting_details 'calc w=1/[\s^2^(Fo^2^)+(0.0583P)^2^+0.3118P] where P=(Fo^2^+2Fc^2^)/3'
_refine_ls_weighting_scheme calc
_refine_ls_wR_factor_gt 0.0986
_refine_ls_wR_factor_ref 0.1056
_reflns_number_gt 3060
_reflns_number_total 3956
_reflns_threshold_expression I>2\s(I)
_cod_data_source_file hb2253.cif
_cod_data_source_block I
_cod_original_sg_symbol_H-M 'P 21/c'
_cod_database_code 2212191
_cod_database_fobs_code 2212191

loop_
_symmetry_equiv_pos_as_xyz
'x, y, z'
'-x, y+1/2, -z+1/2'
'-x, -y, -z'
'x, -y-1/2, z-1/2'

loop_
_atom_site_type_symbol
_atom_site_label
_atom_site_fract_x
_atom_site_fract_y
_atom_site_fract_z
_atom_site_U_iso_or_equiv
_atom_site_adp_type
_atom_site_calc_flag
_atom_site_refinement_flags
_atom_site_occupancy
N N1 0.79794(9) 0.45572(9) 1.00209(15) 0.0337(3) Uani d . 1
H H1 0.8386(15) 0.4802(13) 1.080(2) 0.054(6) Uiso d . 1
O O1 0.57727(7) 0.28121(6) 0.74549(10) 0.0249(2) Uani d . 1
C C2 0.54590(10) 0.19722(9) 0.68829(15) 0.0248(3) Uani d . 1
H H2A 0.5220 0.1640 0.7651 0.030 Uiso calc R 1
H H2B 0.5943 0.1627 0.6601 0.030 Uiso calc R 1
C C3 0.47465(10) 0.21288(9) 0.55219(15) 0.0240(3) Uani d . 1
H H3 0.4979 0.2532 0.4822 0.029 Uiso calc R 1
C C4 0.45150(10) 0.12518(9) 0.47455(15) 0.0252(3) Uani d . 1
H H4A 0.5041 0.1007 0.4426 0.030 Uiso calc R 1
H H4B 0.4331 0.0833 0.5460 0.030 Uiso calc R 1
N N5 0.38070(9) 0.13415(8) 0.34361(13) 0.0256(3) Uani d . 1
H H5 0.3338(13) 0.1578(11) 0.3760(19) 0.033(4) Uiso d . 1
C C6 0.35366(10) 0.04768(10) 0.27956(17) 0.0285(3) Uani d . 1
H H6A 0.3434 0.0074 0.3598 0.034 Uiso calc R 1
H H6B 0.4010 0.0226 0.2334 0.034 Uiso calc R 1
C C7 0.27093(11) 0.05529(12) 0.16310(18) 0.0353(4) Uani d . 1
H H7A 0.2795 0.0976 0.0846 0.042 Uiso calc R 1
H H7B 0.2554 -0.0026 0.1157 0.042 Uiso calc R 1
O O8 0.20205(7) 0.08546(8) 0.23780(12) 0.0336(3) Uani d . 1
C C11 0.64875(9) 0.28176(9) 0.86056(15) 0.0228(3) Uani d . 1
C C12 0.69113(9) 0.36316(9) 0.88714(14) 0.0227(3) Uani d . 1
C C13 0.76470(10) 0.37090(10) 1.00426(16) 0.0277(3) Uani d . 1
C C14 0.79510(10) 0.29981(12) 1.09711(16) 0.0340(4) Uani d . 1
H H14 0.8435 0.3057 1.1772 0.041 Uiso calc R 1
C C15 0.75182(11) 0.22088(11) 1.06741(17) 0.0331(4) Uani d . 1
H H15 0.7714 0.1716 1.1287 0.040 Uiso calc R 1
C C16 0.67959(10) 0.21021(10) 0.94964(16) 0.0275(3) Uani d . 1
H H16 0.6522 0.1544 0.9314 0.033 Uiso calc R 1
C C21 0.61951(10) 0.48026(10) 0.68870(16) 0.0282(3) Uani d . 1
H H21 0.5740 0.4441 0.6368 0.034 Uiso calc R 1
C C22 0.67916(10) 0.44755(9) 0.81189(15) 0.0250(3) Uani d . 1
C C23 0.74650(10) 0.50272(10) 0.88753(17) 0.0300(4) Uani d . 1
C C24 0.75577(12) 0.58960(11) 0.8424(2) 0.0403(4) Uani d . 1
H H24 0.8012 0.6263 0.8932 0.048 Uiso calc R 1
C C25 0.69615(13) 0.62004(11) 0.7208(2) 0.0422(4) Uani d . 1
H H25 0.7010 0.6788 0.6879 0.051 Uiso calc R 1
C C26 0.62877(12) 0.56653(10) 0.64484(19) 0.0367(4) Uani d . 1
H H26 0.5889 0.5897 0.5622 0.044 Uiso calc R 1
O O31 0.39653(7) 0.25044(7) 0.58808(12) 0.0293(3) Uani d . 1
H H31 0.4074(15) 0.2858(14) 0.671(3) 0.060(6) Uiso d . 1
C C81 0.12906(11) 0.12093(10) 0.14651(16) 0.0311(4) Uani d . 1
C C82 0.04736(11) 0.08810(11) 0.16397(17) 0.0340(4) Uani d . 1
C C83 -0.02822(13) 0.12558(15) 0.0817(2) 0.0539(5) Uani d . 1
H H83 -0.0842 0.1043 0.0926 0.065 Uiso calc R 1
C C84 -0.02162(17) 0.19448(17) -0.0169(2) 0.0665(7) Uani d . 1
H H84 -0.0733 0.2201 -0.0726 0.080 Uiso calc R 1
C C85 0.05890(19) 0.22567(15) -0.0343(2) 0.0650(7) Uani d . 1
H H85 0.0626 0.2722 -0.1025 0.078 Uiso calc R 1
C C86 0.13505(15) 0.18920(12) 0.0479(2) 0.0480(5) Uani d . 1
H H86 0.1907 0.2109 0.0365 0.058 Uiso calc R 1
O O87 0.04953(8) 0.02091(9) 0.26613(13) 0.0432(3) Uani d . 1
C C87 -0.03261(14) -0.01816(17) 0.2804(3) 0.0642(6) Uani d . 1
H H87A -0.0704 0.0266 0.3128 0.096 Uiso calc R 1
H H87B -0.0224 -0.0656 0.3543 0.096 Uiso calc R 1
H H87C -0.0611 -0.0421 0.1837 0.096 Uiso calc R 1

loop_
_atom_site_aniso_label
_atom_site_aniso_U_11
_atom_site_aniso_U_22
_atom_site_aniso_U_33
_atom_site_aniso_U_12
_atom_site_aniso_U_13
_atom_site_aniso_U_23
N1 0.0250(7) 0.0405(8) 0.0349(7) -0.0053(6) 0.0036(6) -0.0123(6)
O1 0.0220(5) 0.0245(5) 0.0264(5) -0.0011(4) 0.0003(4) -0.0005(4)
C2 0.0248(8) 0.0224(7) 0.0273(7) -0.0012(6) 0.0046(6) -0.0004(5)
C3 0.0214(7) 0.0253(7) 0.0265(7) -0.0011(6) 0.0076(6) 0.0010(5)
C4 0.0229(8) 0.0258(7) 0.0266(7) -0.0002(6) 0.0039(6) 0.0011(6)
N5 0.0214(7) 0.0276(6) 0.0271(6) -0.0012(5) 0.0027(5) -0.0001(5)
C6 0.0244(8) 0.0297(8) 0.0321(8) -0.0027(6) 0.0072(6) -0.0045(6)
C7 0.0264(8) 0.0437(9) 0.0353(8) -0.0025(7) 0.0044(7) -0.0104(7)
O8 0.0210(6) 0.0472(7) 0.0323(6) 0.0002(5) 0.0040(5) 0.0057(5)
C11 0.0185(7) 0.0303(7) 0.0203(6) 0.0020(6) 0.0057(5) -0.0007(5)
C12 0.0192(7) 0.0300(7) 0.0198(6) 0.0021(6) 0.0058(5) -0.0021(5)
C13 0.0204(8) 0.0389(8) 0.0250(7) -0.0001(6) 0.0070(6) -0.0072(6)
C14 0.0218(8) 0.0549(10) 0.0240(7) 0.0053(8) 0.0007(6) 0.0010(7)
C15 0.0261(8) 0.0466(9) 0.0277(8) 0.0096(7) 0.0080(6) 0.0111(7)
C16 0.0236(8) 0.0314(8) 0.0293(7) 0.0023(6) 0.0096(6) 0.0055(6)
C21 0.0303(8) 0.0290(8) 0.0267(7) 0.0048(6) 0.0096(6) -0.0017(6)
C22 0.0245(8) 0.0269(7) 0.0261(7) 0.0012(6) 0.0110(6) -0.0044(6)
C23 0.0269(8) 0.0318(8) 0.0340(8) -0.0008(7) 0.0128(7) -0.0087(6)
C24 0.0406(10) 0.0296(8) 0.0564(11) -0.0080(7) 0.0233(9) -0.0151(8)
C25 0.0543(12) 0.0265(8) 0.0536(11) 0.0034(8) 0.0303(9) 0.0005(7)
C26 0.0463(11) 0.0321(8) 0.0363(8) 0.0104(8) 0.0191(8) 0.0037(7)
O31 0.0226(6) 0.0341(6) 0.0312(6) 0.0016(5) 0.0048(4) -0.0056(5)
C81 0.0307(9) 0.0329(8) 0.0279(8) 0.0051(7) 0.0006(6) -0.0011(6)
C82 0.0277(9) 0.0459(9) 0.0268(8) 0.0062(7) 0.0010(6) -0.0046(7)
C83 0.0315(10) 0.0875(16) 0.0396(10) 0.0201(10) -0.0017(8) -0.0081(10)
C84 0.0664(16) 0.0873(17) 0.0397(11) 0.0463(14) -0.0061(10) 0.0037(11)
C85 0.090(2) 0.0566(13) 0.0475(11) 0.0324(13) 0.0105(12) 0.0143(10)
C86 0.0613(13) 0.0365(9) 0.0466(10) 0.0062(9) 0.0110(9) 0.0073(8)
O87 0.0228(6) 0.0614(8) 0.0454(7) -0.0064(6) 0.0067(5) 0.0071(6)
C87 0.0343(11) 0.0948(17) 0.0671(13) -0.0243(11) 0.0193(10) -0.0069(12)

loop_
_atom_type_symbol
_atom_type_description
_atom_type_scat_dispersion_real
_atom_type_scat_dispersion_imag
_atom_type_scat_source
C C 0.0033 0.0016 'International Tables Vol C Tables 4.2.6.8 and 6.1.1.4'
H H 0.0000 0.0000 'International Tables Vol C Tables 4.2.6.8 and 6.1.1.4'
N N 0.0061 0.0033 'International Tables Vol C Tables 4.2.6.8 and 6.1.1.4'
O O 0.0106 0.0060 'International Tables Vol C Tables 4.2.6.8 and 6.1.1.4'

loop_
_geom_angle_atom_site_label_1
_geom_angle_atom_site_label_2
_geom_angle_atom_site_label_3
_geom_angle
C23 N1 C13 108.93(13)
C23 N1 H1 125.5(13)
C13 N1 H1 123.8(13)
C11 O1 C2 117.04(11)
O1 C2 C3 107.74(11)
O1 C2 H2A 110.2
C3 C2 H2A 110.2
O1 C2 H2B 110.2
C3 C2 H2B 110.2
H2A C2 H2B 108.5
O31 C3 C2 113.28(11)
O31 C3 C4 108.57(12)
C2 C3 C4 108.40(11)
O31 C3 H3 108.8
C2 C3 H3 108.8
C4 C3 H3 108.8
N5 C4 C3 111.88(12)
N5 C4 H4A 109.2
C3 C4 H4A 109.2
N5 C4 H4B 109.2
C3 C4 H4B 109.2
H4A C4 H4B 107.9
C6 N5 C4 110.81(11)
C6 N5 H5 107.2(11)
C4 N5 H5 107.2(11)
N5 C6 C7 110.73(13)
N5 C6 H6A 109.5
C7 C6 H6A 109.5
N5 C6 H6B 109.5
C7 C6 H6B 109.5
H6A C6 H6B 108.1
O8 C7 C6 107.50(12)
O8 C7 H7A 110.2
C6 C7 H7A 110.2
O8 C7 H7B 110.2
C6 C7 H7B 110.2
H7A C7 H7B 108.5
C81 O8 C7 115.83(11)
O1 C11 C16 125.58(13)
O1 C11 C12 115.03(12)
C16 C11 C12 119.39(13)
C11 C12 C13 119.40(13)
C11 C12 C22 133.20(13)
C13 C12 C22 107.31(13)
N1 C13 C14 129.82(14)
N1 C13 C12 108.42(13)
C14 C13 C12 121.73(14)
C15 C14 C13 117.15(14)
C15 C14 H14 121.4
C13 C14 H14 121.4
C14 C15 C16 122.67(14)
C14 C15 H15 118.7
C16 C15 H15 118.7
C11 C16 C15 119.61(14)
C11 C16 H16 120.2
C15 C16 H16 120.2
C26 C21 C22 118.43(15)
C26 C21 H21 120.8
C22 C21 H21 120.8
C21 C22 C23 119.78(14)
C21 C22 C12 134.22(14)
C23 C22 C12 105.99(13)
N1 C23 C24 129.09(16)
N1 C23 C22 109.34(13)
C24 C23 C22 121.55(16)
C25 C24 C23 117.44(17)
C25 C24 H24 121.3
C23 C24 H24 121.3
C24 C25 C26 121.85(16)
C24 C25 H25 119.1
C26 C25 H25 119.1
C21 C26 C25 120.95(17)
C21 C26 H26 119.5
C25 C26 H26 119.5
C3 O31 H31 112.8(15)
O8 C81 C86 122.30(16)
O8 C81 C82 116.82(14)
C86 C81 C82 120.79(16)
O87 C82 C83 125.40(17)
O87 C82 C81 115.61(14)
C83 C82 C81 118.98(17)
C82 C83 C84 119.9(2)
C82 C83 H83 120.1
C84 C83 H83 120.1
C85 C84 C83 120.69(19)
C85 C84 H84 119.7
C83 C84 H84 119.7
C84 C85 C86 120.1(2)
C84 C85 H85 120.0
C86 C85 H85 120.0
C81 C86 C85 119.6(2)
C81 C86 H86 120.2
C85 C86 H86 120.2
C82 O87 C87 117.22(15)
O87 C87 H87A 109.5
O87 C87 H87B 109.5
H87A C87 H87B 109.5
O87 C87 H87C 109.5
H87A C87 H87C 109.5
H87B C87 H87C 109.5

loop_
_geom_bond_atom_site_label_1
_geom_bond_atom_site_label_2
_geom_bond_distance
N1 C23 1.389(2)
N1 C13 1.391(2)
N1 H1 0.94(2)
O1 C11 1.3787(17)
O1 C2 1.4304(16)
C2 C3 1.520(2)
C2 H2A 0.9900
C2 H2B 0.9900
C3 O31 1.4335(18)
C3 C4 1.521(2)
C3 H3 1.0000
C4 N5 1.4716(19)
C4 H4A 0.9900
C4 H4B 0.9900
N5 C6 1.4679(19)
N5 H5 0.910(19)
C6 C7 1.512(2)
C6 H6A 0.9900
C6 H6B 0.9900
C7 O8 1.4462(19)
C7 H7A 0.9900
C7 H7B 0.9900
O8 C81 1.3853(19)
C11 C16 1.388(2)
C11 C12 1.402(2)
C12 C13 1.417(2)
C12 C22 1.451(2)
C13 C14 1.400(2)
C14 C15 1.378(2)
C14 H14 0.9500
C15 C16 1.411(2)
C15 H15 0.9500
C16 H16 0.9500
C21 C26 1.387(2)
C21 C22 1.407(2)
C21 H21 0.9500
C22 C23 1.416(2)
C23 C24 1.399(2)
C24 C25 1.385(3)
C24 H24 0.9500
C25 C26 1.403(3)
C25 H25 0.9500
C26 H26 0.9500
O31 H31 0.92(2)
C81 C86 1.388(2)
C81 C82 1.401(2)
C82 O87 1.379(2)
C82 C83 1.392(2)
C83 C84 1.397(3)
C83 H83 0.9500
C84 C85 1.375(4)
C84 H84 0.9500
C85 C86 1.393(3)
C85 H85 0.9500
C86 H86 0.9500
O87 C87 1.436(2)
C87 H87A 0.9800
C87 H87B 0.9800
C87 H87C 0.9800

loop_
_geom_hbond_atom_site_label_D
_geom_hbond_atom_site_label_H
_geom_hbond_atom_site_label_A
_geom_hbond_site_symmetry_A
_geom_hbond_distance_DH
_geom_hbond_distance_HA
_geom_hbond_distance_DA
_geom_hbond_angle_DHA
O31 H31 N5 4_566 0.92(2) 2.09(2) 2.9633(16) 158(2)
N1 H1 O87 2_656 0.94(2) 2.11(2) 3.0336(19) 167.4(18)
N5 H5 O8 . 0.910(19) 2.456(18) 2.8619(17) 107.3(13)
N5 H5 O31 . 0.910(19) 2.443(17) 2.8198(17) 105.0(13)

loop_
_geom_torsion_atom_site_label_1
_geom_torsion_atom_site_label_2
_geom_torsion_atom_site_label_3
_geom_torsion_atom_site_label_4
_geom_torsion
C11 O1 C2 C3 -173.50(11)
O1 C2 C3 O31 -68.99(15)
O1 C2 C3 C4 170.44(11)
O31 C3 C4 N5 54.77(15)
C2 C3 C4 N5 178.21(12)
C3 C4 N5 C6 -174.39(12)
C4 N5 C6 C7 169.95(12)
N5 C6 C7 O8 -63.66(16)
C6 C7 O8 C81 161.69(13)
C2 O1 C11 C16 -16.78(19)
C2 O1 C11 C12 164.14(11)
O1 C11 C12 C13 179.23(12)
C16 C11 C12 C13 0.1(2)
O1 C11 C12 C22 -4.8(2)
C16 C11 C12 C22 176.07(14)
C23 N1 C13 C14 178.73(15)
C23 N1 C13 C12 0.84(16)
C11 C12 C13 N1 176.43(12)
C22 C12 C13 N1 -0.51(15)
C11 C12 C13 C14 -1.7(2)
C22 C12 C13 C14 -178.61(13)
N1 C13 C14 C15 -175.93(15)
C12 C13 C14 C15 1.7(2)
C13 C14 C15 C16 -0.2(2)
O1 C11 C16 C15 -177.70(13)
C12 C11 C16 C15 1.3(2)
C14 C15 C16 C11 -1.3(2)
C26 C21 C22 C23 0.0(2)
C26 C21 C22 C12 -178.84(14)
C11 C12 C22 C21 2.6(3)
C13 C12 C22 C21 178.97(15)
C11 C12 C22 C23 -176.34(15)
C13 C12 C22 C23 0.00(15)
C13 N1 C23 C24 -179.01(15)
C13 N1 C23 C22 -0.84(16)
C21 C22 C23 N1 -178.64(12)
C12 C22 C23 N1 0.51(15)
C21 C22 C23 C24 -0.3(2)
C12 C22 C23 C24 178.84(13)
N1 C23 C24 C25 178.27(15)
C22 C23 C24 C25 0.3(2)
C23 C24 C25 C26 0.0(2)
C22 C21 C26 C25 0.3(2)
C24 C25 C26 C21 -0.3(2)
C7 O8 C81 C86 -54.2(2)
C7 O8 C81 C82 129.41(15)
O8 C81 C82 O87 -2.9(2)
C86 C81 C82 O87 -179.37(15)
O8 C81 C82 C83 175.89(14)
C86 C81 C82 C83 -0.6(2)
O87 C82 C83 C84 178.99(17)
C81 C82 C83 C84 0.4(3)
C82 C83 C84 C85 0.3(3)
C83 C84 C85 C86 -0.6(3)
O8 C81 C86 C85 -176.07(16)
C82 C81 C86 C85 0.2(3)
C84 C85 C86 C81 0.4(3)
C83 C82 O87 C87 5.1(2)
C81 C82 O87 C87 -176.22(16)

loop_
_cod_related_entry_id
_cod_related_entry_database
_cod_related_entry_code
1 ChemSpider 2487
